data_2213360
loop_
_publ_author_name
'Yan-Zhen He'

_publ_section_title
;2-[(5,6,7-Trimethyl[1,2,4]triazolo[1,5-<i>a</i>]pyrimidin-2-ylsulfanyl)methyl]benzoic
 acid
;
_journal_coeditor_code HB2373
_journal_issue 5
_journal_name_full 'Acta Crystallographica Section E'
_journal_page_first o2675
_journal_page_last o2675
_journal_paper_doi 10.1107/S1600536807019538
_journal_volume 63
_journal_year 2007
_chemical_formula_iupac 'C16 H16 N4 O2 S'
_chemical_formula_moiety 'C16 H16 N4 O2 S'
_chemical_formula_sum 'C16 H16 N4 O2 S'
_chemical_formula_weight 328.39
_chemical_name_systematic
;2-[(5,6,7-Trimethyl[1,2,4]triazolo[1,5-a]pyrimidin-2-ylsulfanyl)methyl]benzoic
acid
;
_space_group_IT_number 2
_symmetry_cell_setting triclinic
_symmetry_space_group_name_Hall '-P 1'
_symmetry_space_group_name_H-M 'P -1'
_atom_sites_solution_hydrogens geom
_atom_sites_solution_primary direct
_atom_sites_solution_secondary difmap
_audit_creation_method SHELXL-97
_cell_angle_alpha 110.2570(10)
_cell_angle_beta 96.4460(10)
_cell_angle_gamma 92.6200(10)
_cell_formula_units_Z 4
_cell_length_a 7.9704(5)
_cell_length_b 13.3058(8)
_cell_length_c 15.9084(9)
_cell_measurement_reflns_used 2157
_cell_measurement_temperature 299(2)
_cell_measurement_theta_max 24.54
_cell_measurement_theta_min 2.21
_cell_volume 1566.28(16)
_computing_cell_refinement 'SAINT (Bruker, 2001)'
_computing_data_collection 'SMART (Bruker, 2001)'
_computing_data_reduction SAINT
_computing_molecular_graphics 'PLATON (Spek, 2003)'
_computing_publication_material 'SHELXTL (Bruker, 2001)'
_computing_structure_refinement 'SHELXL97 (Sheldrick, 1997)'
_computing_structure_solution 'SHELXS97 (Sheldrick, 1997)'
_diffrn_ambient_temperature 299(2)
_diffrn_measured_fraction_theta_full 0.981
_diffrn_measured_fraction_theta_max 0.981
_diffrn_measurement_device_type 'Bruker SMART 4K CCD'
_diffrn_measurement_method \w
_diffrn_radiation_monochromator graphite
_diffrn_radiation_source 'fine-focus sealed tube'
_diffrn_radiation_type MoK\a
_diffrn_radiation_wavelength 0.71073
_diffrn_reflns_av_R_equivalents 0.0306
_diffrn_reflns_av_sigmaI/netI 0.0437
_diffrn_reflns_limit_h_max 10
_diffrn_reflns_limit_h_min -10
_diffrn_reflns_limit_k_max 17
_diffrn_reflns_limit_k_min -17
_diffrn_reflns_limit_l_max 20
_diffrn_reflns_limit_l_min -20
_diffrn_reflns_number 17990
_diffrn_reflns_theta_full 27.50
_diffrn_reflns_theta_max 27.50
_diffrn_reflns_theta_min 1.64
_diffrn_standards_number 0
_exptl_absorpt_coefficient_mu 0.222
_exptl_absorpt_correction_T_max 0.978
_exptl_absorpt_correction_T_min 0.936
_exptl_absorpt_correction_type multi-scan
_exptl_absorpt_process_details '(SADABS; Sheldrick, 1996)'
_exptl_crystal_colour 'golden yellow'
_exptl_crystal_density_diffrn 1.393
_exptl_crystal_density_method 'not measured'
_exptl_crystal_description block
_exptl_crystal_F_000 688
_exptl_crystal_size_max 0.30
_exptl_crystal_size_mid 0.20
_exptl_crystal_size_min 0.10
_refine_diff_density_max 0.357
_refine_diff_density_min -0.252
_refine_ls_extinction_method none
_refine_ls_goodness_of_fit_ref 1.040
_refine_ls_hydrogen_treatment mixed
_refine_ls_matrix_type full
_refine_ls_number_parameters 427
_refine_ls_number_reflns 7079
_refine_ls_number_restraints 0
_refine_ls_restrained_S_all 1.040
_refine_ls_R_factor_all 0.0811
_refine_ls_R_factor_gt 0.0580
_refine_ls_shift/su_max 0.001
_refine_ls_shift/su_mean 0.000
_refine_ls_structure_factor_coef Fsqd
_refine_ls_weighting_details 'calc w=1/[\s^2^(Fo^2^)+(0.0843P)^2^+0.1225P] where P=(Fo^2^+2Fc^2^)/3'
_refine_ls_weighting_scheme calc
_refine_ls_wR_factor_gt 0.1431
_refine_ls_wR_factor_ref 0.1544
_reflns_number_gt 5206
_reflns_number_total 7079
_reflns_threshold_expression I>2\s(I)
_cod_data_source_file hb2373.cif
_cod_data_source_block I
_cod_depositor_comments
;
The following automatic conversions were performed:
'_symmetry_cell_setting' value 'Triclinic' changed to 'triclinic'
according to '/home/saulius/struct/CIF-dictionaries/cif_core.dic'
dictionary named 'cif_core.dic' version 2.4.1 from 2010-06-29.

Automatic conversion script
Id: cif_fix_enum 1527 2010-12-29 10:47:43Z saulius 

The following automatic conversions were performed:

'_symmetry_cell_setting' value 'Triclinic' changed to 'triclinic'
according to /home/saulius/struct/CIF-dictionaries/cif_core.dic
dictionary named 'cif_core.dic' version 2.4.1 from 2010-06-29.

Automatic conversion script
Id: cif_fix_values 1715 2011-07-08 13:25:40Z adriana 
;
_cod_database_code 2213360
_cod_database_fobs_code 2213360

loop_
_symmetry_equiv_pos_as_xyz
'x, y, z'
'-x, -y, -z'

loop_
_atom_site_type_symbol
_atom_site_label
_atom_site_fract_x
_atom_site_fract_y
_atom_site_fract_z
_atom_site_U_iso_or_equiv
_atom_site_adp_type
_atom_site_calc_flag
_atom_site_refinement_flags
_atom_site_occupancy
C C1 0.0916(3) 0.66968(18) 0.02579(15) 0.0404(5) Uani d . 1
C C2 0.1370(3) 0.5831(2) -0.04390(17) 0.0525(6) Uani d . 1
H H2 0.0930 0.5724 -0.1033 0.063 Uiso calc R 1
C C3 0.2454(3) 0.5129(2) -0.0268(2) 0.0621(7) Uani d . 1
H H3 0.2743 0.4554 -0.0744 0.075 Uiso calc R 1
C C4 0.3110(3) 0.5280(2) 0.0610(2) 0.0585(7) Uani d . 1
H H4 0.3861 0.4816 0.0729 0.070 Uiso calc R 1
C C5 0.2649(3) 0.6122(2) 0.13099(18) 0.0498(6) Uani d . 1
H H5 0.3078 0.6210 0.1902 0.060 Uiso calc R 1
C C6 0.1559(3) 0.68464(17) 0.11557(15) 0.0378(5) Uani d . 1
C C7 -0.0240(3) 0.7404(2) -0.00253(16) 0.0468(6) Uani d . 1
C C8 0.1109(3) 0.77229(18) 0.19690(15) 0.0422(5) Uani d . 1
H H8A 0.1385 0.8410 0.1908 0.051 Uiso calc R 1
H H8B 0.1818 0.7709 0.2501 0.051 Uiso calc R 1
C C9 -0.1156(3) 0.66328(17) 0.26135(13) 0.0378(5) Uani d . 1
C C10 -0.2154(3) 0.55875(18) 0.32078(14) 0.0423(5) Uani d . 1
C C11 -0.2305(4) 0.4334(2) 0.38613(17) 0.0561(7) Uani d . 1
C C12 -0.0607(4) 0.4109(2) 0.37478(17) 0.0553(7) Uani d . 1
C C13 0.0312(3) 0.46493(19) 0.33293(16) 0.0504(6) Uani d . 1
C C14 -0.3379(5) 0.3743(3) 0.4296(2) 0.0879(10) Uani d . 1
H H14A -0.4440 0.4054 0.4374 0.132 Uiso calc R 1
H H14B -0.2796 0.3801 0.4875 0.132 Uiso calc R 1
H H14C -0.3584 0.2999 0.3916 0.132 Uiso calc R 1
C C15 0.0175(5) 0.3289(3) 0.4084(2) 0.0859(10) Uani d . 1
H H15A 0.1310 0.3218 0.3937 0.129 Uiso calc R 1
H H15B -0.0486 0.2608 0.3801 0.129 Uiso calc R 1
H H15C 0.0200 0.3517 0.4728 0.129 Uiso calc R 1
C C16 0.2060(4) 0.4496(3) 0.3089(2) 0.0736(9) Uani d . 1
H H16A 0.2021 0.4268 0.2444 0.110 Uiso calc R 1
H H16B 0.2525 0.3959 0.3299 0.110 Uiso calc R 1
H H16C 0.2759 0.5163 0.3369 0.110 Uiso calc R 1
C C17 0.6049(2) 1.14480(16) 0.50037(13) 0.0326(4) Uani d . 1
C C18 0.7736(3) 1.17560(18) 0.53904(15) 0.0389(5) Uani d . 1
H H18 0.7989 1.2305 0.5951 0.047 Uiso calc R 1
C C19 0.9034(3) 1.1257(2) 0.49523(17) 0.0497(6) Uani d . 1
H H19 1.0156 1.1475 0.5212 0.060 Uiso calc R 1
C C20 0.8663(3) 1.0437(2) 0.41324(18) 0.0547(7) Uani d . 1
H H20 0.9534 1.0095 0.3836 0.066 Uiso calc R 1
C C21 0.7000(3) 1.01192(19) 0.37471(16) 0.0465(6) Uani d . 1
H H21 0.6766 0.9555 0.3194 0.056 Uiso calc R 1
C C22 0.5665(3) 1.06159(17) 0.41607(13) 0.0349(5) Uani d . 1
C C23 0.4685(3) 1.20209(17) 0.54894(14) 0.0374(5) Uani d . 1
C C24 0.3889(3) 1.02269(18) 0.36945(15) 0.0415(5) Uani d . 1
H H24A 0.3184 1.0156 0.4133 0.050 Uiso calc R 1
H H24B 0.3894 0.9520 0.3238 0.050 Uiso calc R 1
C C25 0.3128(3) 1.04492(17) 0.20231(14) 0.0373(5) Uani d . 1
C C26 0.2631(3) 1.01239(17) 0.06348(14) 0.0361(5) Uani d . 1
C C27 0.2523(3) 0.9258(2) -0.08829(15) 0.0443(5) Uani d . 1
C C28 0.3533(3) 0.8463(2) -0.07553(16) 0.0464(6) Uani d . 1
C C29 0.4127(3) 0.85393(18) 0.01195(16) 0.0404(5) Uani d . 1
C C30 0.1838(4) 0.9204(3) -0.18193(17) 0.0663(8) Uani d . 1
H H30A 0.0950 0.8629 -0.2076 0.099 Uiso calc R 1
H H30B 0.2732 0.9075 -0.2191 0.099 Uiso calc R 1
H H30C 0.1394 0.9873 -0.1789 0.099 Uiso calc R 1
C C31 0.3967(4) 0.7532(2) -0.15416(19) 0.0719(8) Uani d . 1
H H31A 0.4912 0.7211 -0.1340 0.108 Uiso calc R 1
H H31B 0.4259 0.7788 -0.2006 0.108 Uiso calc R 1
H H31C 0.3007 0.7006 -0.1778 0.108 Uiso calc R 1
C C32 0.5236(3) 0.7820(2) 0.04002(18) 0.0527(6) Uani d . 1
H H32A 0.5969 0.8230 0.0946 0.079 Uiso calc R 1
H H32B 0.5908 0.7488 -0.0069 0.079 Uiso calc R 1
H H32C 0.4553 0.7274 0.0506 0.079 Uiso calc R 1
N N1 -0.2602(2) 0.63664(15) 0.28941(12) 0.0436(5) Uani d . 1
N N2 -0.0514(2) 0.54084(14) 0.30882(12) 0.0411(4) Uani d . 1
N N3 0.0152(2) 0.60808(15) 0.26981(12) 0.0417(4) Uani d . 1
N N4 -0.3095(3) 0.50543(17) 0.35896(14) 0.0550(5) Uani d . 1
N N5 0.2299(2) 1.08180(14) 0.14094(12) 0.0407(4) Uani d . 1
N N6 0.3622(2) 0.93763(14) 0.07882(11) 0.0353(4) Uani d . 1
N N7 0.3971(2) 0.95893(14) 0.17080(12) 0.0380(4) Uani d . 1
N N8 0.2086(2) 1.00780(15) -0.02147(12) 0.0421(4) Uani d . 1
O O1 -0.0147(2) 0.83985(14) 0.05479(11) 0.0506(4) Uani d . 1
H H1 -0.084(4) 0.889(2) 0.0340(19) 0.076 Uiso d . 1
O O2 -0.1170(3) 0.70967(18) -0.07322(14) 0.0903(7) Uani d . 1
O O3 0.3282(2) 1.20440(16) 0.51303(11) 0.0607(5) Uani d . 1
O O4 0.5167(2) 1.25087(15) 0.63675(11) 0.0541(5) Uani d . 1
H H4A 0.444(4) 1.287(2) 0.661(2) 0.081 Uiso d . 1
S S1 -0.10910(8) 0.76491(5) 0.21583(4) 0.04530(17) Uani d . 1
S S2 0.29647(8) 1.11214(5) 0.31609(4) 0.04801(18) Uani d . 1

loop_
_atom_site_aniso_label
_atom_site_aniso_U_11
_atom_site_aniso_U_22
_atom_site_aniso_U_33
_atom_site_aniso_U_12
_atom_site_aniso_U_13
_atom_site_aniso_U_23
C1 0.0380(11) 0.0426(12) 0.0398(12) -0.0046(9) 0.0061(9) 0.0142(10)
C2 0.0513(14) 0.0559(15) 0.0410(13) -0.0019(12) 0.0086(11) 0.0058(11)
C3 0.0586(16) 0.0462(15) 0.0687(19) 0.0025(12) 0.0208(14) 0.0008(13)
C4 0.0485(14) 0.0522(15) 0.080(2) 0.0142(12) 0.0184(14) 0.0263(14)
C5 0.0419(13) 0.0565(15) 0.0550(15) 0.0050(11) 0.0063(11) 0.0248(12)
C6 0.0336(11) 0.0398(12) 0.0402(12) -0.0020(9) 0.0062(9) 0.0150(10)
C7 0.0468(13) 0.0542(15) 0.0403(13) -0.0032(11) 0.0007(10) 0.0206(11)
C8 0.0469(13) 0.0416(12) 0.0363(12) -0.0042(10) -0.0002(9) 0.0145(10)
C9 0.0453(12) 0.0382(11) 0.0278(10) 0.0086(10) 0.0076(9) 0.0079(9)
C10 0.0473(13) 0.0428(13) 0.0349(12) 0.0071(10) 0.0073(10) 0.0105(10)
C11 0.0758(18) 0.0456(14) 0.0461(14) -0.0007(13) 0.0053(13) 0.0171(12)
C12 0.0789(19) 0.0411(13) 0.0440(14) 0.0094(13) 0.0019(13) 0.0142(11)
C13 0.0621(16) 0.0446(13) 0.0428(13) 0.0136(12) 0.0016(11) 0.0139(11)
C14 0.108(3) 0.082(2) 0.091(2) -0.0063(19) 0.019(2) 0.053(2)
C15 0.118(3) 0.065(2) 0.086(2) 0.0262(19) 0.008(2) 0.0412(18)
C16 0.0677(19) 0.084(2) 0.080(2) 0.0341(16) 0.0126(16) 0.0382(18)
C17 0.0325(10) 0.0382(11) 0.0320(10) 0.0051(8) 0.0059(8) 0.0179(9)
C18 0.0348(11) 0.0474(13) 0.0371(12) 0.0000(9) 0.0019(9) 0.0197(10)
C19 0.0316(11) 0.0684(17) 0.0593(16) 0.0095(11) 0.0064(11) 0.0345(14)
C20 0.0483(14) 0.0714(18) 0.0568(16) 0.0264(13) 0.0229(12) 0.0309(14)
C21 0.0581(15) 0.0474(13) 0.0377(12) 0.0158(11) 0.0124(11) 0.0164(10)
C22 0.0411(11) 0.0382(11) 0.0307(11) 0.0050(9) 0.0052(9) 0.0185(9)
C23 0.0337(11) 0.0444(12) 0.0334(11) 0.0036(9) 0.0037(9) 0.0132(9)
C24 0.0466(13) 0.0418(12) 0.0356(12) -0.0024(10) -0.0024(9) 0.0161(10)
C25 0.0341(11) 0.0393(12) 0.0372(11) -0.0017(9) -0.0036(9) 0.0152(9)
C26 0.0332(10) 0.0383(11) 0.0394(12) -0.0022(9) -0.0003(9) 0.0193(10)
C27 0.0378(12) 0.0587(15) 0.0366(12) -0.0080(11) 0.0030(9) 0.0194(11)
C28 0.0412(12) 0.0529(14) 0.0401(13) -0.0066(11) 0.0091(10) 0.0103(11)
C29 0.0314(11) 0.0416(12) 0.0489(13) -0.0026(9) 0.0090(9) 0.0164(10)
C30 0.0600(16) 0.098(2) 0.0409(15) 0.0016(15) 0.0020(12) 0.0274(15)
C31 0.079(2) 0.0725(19) 0.0550(17) 0.0015(16) 0.0204(15) 0.0087(14)
C32 0.0441(13) 0.0485(14) 0.0663(17) 0.0083(11) 0.0126(12) 0.0194(13)
N1 0.0460(11) 0.0474(11) 0.0413(11) 0.0119(9) 0.0140(8) 0.0171(9)
N2 0.0477(11) 0.0398(10) 0.0360(10) 0.0096(8) 0.0061(8) 0.0128(8)
N3 0.0432(10) 0.0424(10) 0.0417(10) 0.0077(8) 0.0069(8) 0.0170(8)
N4 0.0614(13) 0.0547(13) 0.0538(13) 0.0023(10) 0.0146(10) 0.0237(11)
N5 0.0425(10) 0.0419(10) 0.0389(10) 0.0046(8) -0.0014(8) 0.0178(8)
N6 0.0319(9) 0.0394(10) 0.0348(9) -0.0007(7) 0.0016(7) 0.0149(8)
N7 0.0374(9) 0.0414(10) 0.0342(10) 0.0010(8) -0.0019(7) 0.0145(8)
N8 0.0410(10) 0.0507(11) 0.0380(10) -0.0021(8) 0.0003(8) 0.0225(9)
O1 0.0548(10) 0.0472(10) 0.0511(10) 0.0056(8) -0.0034(8) 0.0222(8)
O2 0.1126(18) 0.0799(15) 0.0601(13) 0.0129(13) -0.0336(12) 0.0152(11)
O3 0.0384(9) 0.0916(14) 0.0435(10) 0.0207(9) 0.0016(7) 0.0124(9)
O4 0.0445(9) 0.0730(12) 0.0340(9) 0.0208(8) 0.0044(7) 0.0037(8)
S1 0.0544(4) 0.0425(3) 0.0446(3) 0.0164(3) 0.0148(3) 0.0185(3)
S2 0.0550(4) 0.0494(4) 0.0350(3) 0.0131(3) -0.0044(3) 0.0113(3)

loop_
_atom_type_symbol
_atom_type_description
_atom_type_scat_dispersion_real
_atom_type_scat_dispersion_imag
_atom_type_scat_source
C C 0.0033 0.0016 'International Tables Vol C Tables 4.2.6.8 and 6.1.1.4'
H H 0.0000 0.0000 'International Tables Vol C Tables 4.2.6.8 and 6.1.1.4'
N N 0.0061 0.0033 'International Tables Vol C Tables 4.2.6.8 and 6.1.1.4'
O O 0.0106 0.0060 'International Tables Vol C Tables 4.2.6.8 and 6.1.1.4'
S S 0.1246 0.1234 'International Tables Vol C Tables 4.2.6.8 and 6.1.1.4'

loop_
_geom_angle_atom_site_label_1
_geom_angle_atom_site_label_2
_geom_angle_atom_site_label_3
_geom_angle
C2 C1 C6 119.2(2)
C2 C1 C7 115.7(2)
C6 C1 C7 125.1(2)
C3 C2 C1 121.4(2)
C3 C2 H2 119.3
C1 C2 H2 119.3
C2 C3 C4 119.8(2)
C2 C3 H3 120.1
C4 C3 H3 120.1
C5 C4 C3 119.6(2)
C5 C4 H4 120.2
C3 C4 H4 120.2
C4 C5 C6 121.8(2)
C4 C5 H5 119.1
C6 C5 H5 119.1
C5 C6 C1 118.2(2)
C5 C6 C8 117.4(2)
C1 C6 C8 124.3(2)
O2 C7 O1 122.3(2)
O2 C7 C1 122.7(2)
O1 C7 C1 114.94(19)
C6 C8 S1 115.71(15)
C6 C8 H8A 108.4
S1 C8 H8A 108.4
C6 C8 H8B 108.4
S1 C8 H8B 108.4
H8A C8 H8B 107.4
N3 C9 N1 116.7(2)
N3 C9 S1 123.20(17)
N1 C9 S1 120.07(16)
N4 C10 N1 128.0(2)
N4 C10 N2 123.1(2)
N1 C10 N2 108.87(19)
N4 C11 C12 124.1(2)
N4 C11 C14 114.6(3)
C12 C11 C14 121.3(3)
C13 C12 C11 119.3(2)
C13 C12 C15 120.6(3)
C11 C12 C15 120.1(3)
N2 C13 C12 115.1(2)
N2 C13 C16 116.4(2)
C12 C13 C16 128.4(2)
C11 C14 H14A 109.5
C11 C14 H14B 109.5
H14A C14 H14B 109.5
C11 C14 H14C 109.5
H14A C14 H14C 109.5
H14B C14 H14C 109.5
C12 C15 H15A 109.5
C12 C15 H15B 109.5
H15A C15 H15B 109.5
C12 C15 H15C 109.5
H15A C15 H15C 109.5
H15B C15 H15C 109.5
C13 C16 H16A 109.5
C13 C16 H16B 109.5
H16A C16 H16B 109.5
C13 C16 H16C 109.5
H16A C16 H16C 109.5
H16B C16 H16C 109.5
C18 C17 C22 119.63(19)
C18 C17 C23 119.25(19)
C22 C17 C23 121.12(18)
C19 C18 C17 120.9(2)
C19 C18 H18 119.6
C17 C18 H18 119.6
C20 C19 C18 119.7(2)
C20 C19 H19 120.2
C18 C19 H19 120.2
C19 C20 C21 120.0(2)
C19 C20 H20 120.0
C21 C20 H20 120.0
C20 C21 C22 121.9(2)
C20 C21 H21 119.1
C22 C21 H21 119.1
C21 C22 C17 118.0(2)
C21 C22 C24 118.6(2)
C17 C22 C24 123.40(19)
O3 C23 O4 122.8(2)
O3 C23 C17 124.2(2)
O4 C23 C17 113.04(17)
C22 C24 S2 113.11(15)
C22 C24 H24A 109.0
S2 C24 H24A 109.0
C22 C24 H24B 109.0
S2 C24 H24B 109.0
H24A C24 H24B 107.8
N7 C25 N5 117.43(19)
N7 C25 S2 124.95(16)
N5 C25 S2 117.61(16)
N5 C26 N8 128.4(2)
N5 C26 N6 110.32(18)
N8 C26 N6 121.2(2)
N8 C27 C28 124.1(2)
N8 C27 C30 115.2(2)
C28 C27 C30 120.6(2)
C29 C28 C27 118.7(2)
C29 C28 C31 119.3(2)
C27 C28 C31 122.0(2)
N6 C29 C28 115.6(2)
N6 C29 C32 117.1(2)
C28 C29 C32 127.4(2)
C27 C30 H30A 109.5
C27 C30 H30B 109.5
H30A C30 H30B 109.5
C27 C30 H30C 109.5
H30A C30 H30C 109.5
H30B C30 H30C 109.5
C28 C31 H31A 109.5
C28 C31 H31B 109.5
H31A C31 H31B 109.5
C28 C31 H31C 109.5
H31A C31 H31C 109.5
H31B C31 H31C 109.5
C29 C32 H32A 109.5
C29 C32 H32B 109.5
H32A C32 H32B 109.5
C29 C32 H32C 109.5
H32A C32 H32C 109.5
H32B C32 H32C 109.5
C10 N1 C9 102.63(18)
C10 N2 C13 123.1(2)
C10 N2 N3 110.72(17)
C13 N2 N3 126.16(19)
C9 N3 N2 101.02(17)
C11 N4 C10 115.2(2)
C26 N5 C25 102.08(18)
C29 N6 C26 123.83(18)
C29 N6 N7 126.37(18)
C26 N6 N7 109.76(17)
C25 N7 N6 100.40(16)
C27 N8 C26 116.5(2)
C7 O1 H1 115.3(16)
C23 O4 H4A 112(2)
C9 S1 C8 101.72(11)
C25 S2 C24 102.45(10)

loop_
_geom_bond_atom_site_label_1
_geom_bond_atom_site_label_2
_geom_bond_distance
C1 C2 1.389(3)
C1 C6 1.404(3)
C1 C7 1.489(3)
C2 C3 1.375(4)
C2 H2 0.9300
C3 C4 1.377(4)
C3 H3 0.9300
C4 C5 1.377(3)
C4 H4 0.9300
C5 C6 1.391(3)
C5 H5 0.9300
C6 C8 1.503(3)
C7 O2 1.203(3)
C7 O1 1.315(3)
C8 S1 1.816(2)
C8 H8A 0.9700
C8 H8B 0.9700
C9 N3 1.323(3)
C9 N1 1.357(3)
C9 S1 1.742(2)
C10 N4 1.337(3)
C10 N1 1.343(3)
C10 N2 1.362(3)
C11 N4 1.335(3)
C11 C12 1.417(4)
C11 C14 1.509(4)
C12 C13 1.374(4)
C12 C15 1.502(4)
C13 N2 1.369(3)
C13 C16 1.490(4)
C14 H14A 0.9600
C14 H14B 0.9600
C14 H14C 0.9600
C15 H15A 0.9600
C15 H15B 0.9600
C15 H15C 0.9600
C16 H16A 0.9600
C16 H16B 0.9600
C16 H16C 0.9600
C17 C18 1.394(3)
C17 C22 1.402(3)
C17 C23 1.489(3)
C18 C19 1.379(3)
C18 H18 0.9300
C19 C20 1.370(4)
C19 H19 0.9300
C20 C21 1.378(3)
C20 H20 0.9300
C21 C22 1.386(3)
C21 H21 0.9300
C22 C24 1.501(3)
C23 O3 1.204(2)
C23 O4 1.322(3)
C24 S2 1.822(2)
C24 H24A 0.9700
C24 H24B 0.9700
C25 N7 1.327(3)
C25 N5 1.359(3)
C25 S2 1.742(2)
C26 N5 1.322(3)
C26 N8 1.352(3)
C26 N6 1.368(3)
C27 N8 1.325(3)
C27 C28 1.414(3)
C27 C30 1.504(3)
C28 C29 1.386(3)
C28 C31 1.511(4)
C29 N6 1.360(3)
C29 C32 1.477(3)
C30 H30A 0.9600
C30 H30B 0.9600
C30 H30C 0.9600
C31 H31A 0.9600
C31 H31B 0.9600
C31 H31C 0.9600
C32 H32A 0.9600
C32 H32B 0.9600
C32 H32C 0.9600
N2 N3 1.372(3)
N6 N7 1.383(2)
O1 H1 0.99(3)
O4 H4A 0.82(3)

loop_
_geom_hbond_atom_site_label_D
_geom_hbond_atom_site_label_H
_geom_hbond_atom_site_label_A
_geom_hbond_site_symmetry_A
_geom_hbond_distance_DH
_geom_hbond_distance_HA
_geom_hbond_distance_DA
_geom_hbond_angle_DHA
O4 H4A N1 2_576 0.82(3) 1.90(3) 2.721(2) 175(3)
O1 H1 N8 2_575 0.99(3) 1.79(3) 2.762(2) 168(3)

loop_
_geom_torsion_atom_site_label_1
_geom_torsion_atom_site_label_2
_geom_torsion_atom_site_label_3
_geom_torsion_atom_site_label_4
_geom_torsion
C6 C1 C2 C3 -1.0(3)
C7 C1 C2 C3 178.9(2)
C1 C2 C3 C4 0.0(4)
C2 C3 C4 C5 1.2(4)
C3 C4 C5 C6 -1.4(4)
C4 C5 C6 C1 0.4(3)
C4 C5 C6 C8 178.8(2)
C2 C1 C6 C5 0.8(3)
C7 C1 C6 C5 -179.1(2)
C2 C1 C6 C8 -177.4(2)
C7 C1 C6 C8 2.7(3)
C2 C1 C7 O2 24.1(3)
C6 C1 C7 O2 -156.0(3)
C2 C1 C7 O1 -154.6(2)
C6 C1 C7 O1 25.3(3)
C5 C6 C8 S1 -113.2(2)
C1 C6 C8 S1 65.0(2)
N4 C11 C12 C13 -0.4(4)
C14 C11 C12 C13 178.5(3)
N4 C11 C12 C15 179.5(3)
C14 C11 C12 C15 -1.6(4)
C11 C12 C13 N2 2.6(3)
C15 C12 C13 N2 -177.3(2)
C11 C12 C13 C16 -175.9(3)
C15 C12 C13 C16 4.2(4)
C22 C17 C18 C19 0.3(3)
C23 C17 C18 C19 -178.8(2)
C17 C18 C19 C20 -0.9(3)
C18 C19 C20 C21 0.3(4)
C19 C20 C21 C22 0.8(4)
C20 C21 C22 C17 -1.4(3)
C20 C21 C22 C24 179.6(2)
C18 C17 C22 C21 0.8(3)
C23 C17 C22 C21 179.92(19)
C18 C17 C22 C24 179.73(19)
C23 C17 C22 C24 -1.1(3)
C18 C17 C23 O3 158.2(2)
C22 C17 C23 O3 -21.0(3)
C18 C17 C23 O4 -22.0(3)
C22 C17 C23 O4 158.90(19)
C21 C22 C24 S2 -104.0(2)
C17 C22 C24 S2 77.1(2)
N8 C27 C28 C29 -0.6(3)
C30 C27 C28 C29 -179.5(2)
N8 C27 C28 C31 178.9(2)
C30 C27 C28 C31 0.0(3)
C27 C28 C29 N6 2.0(3)
C31 C28 C29 N6 -177.5(2)
C27 C28 C29 C32 -177.9(2)
C31 C28 C29 C32 2.6(3)
N4 C10 N1 C9 178.1(2)
N2 C10 N1 C9 -1.2(2)
N3 C9 N1 C10 1.6(2)
S1 C9 N1 C10 -178.97(15)
N4 C10 N2 C13 1.5(3)
N1 C10 N2 C13 -179.1(2)
N4 C10 N2 N3 -178.8(2)
N1 C10 N2 N3 0.6(2)
C12 C13 N2 C10 -3.2(3)
C16 C13 N2 C10 175.5(2)
C12 C13 N2 N3 177.1(2)
C16 C13 N2 N3 -4.2(3)
N1 C9 N3 N2 -1.2(2)
S1 C9 N3 N2 179.36(15)
C10 N2 N3 C9 0.4(2)
C13 N2 N3 C9 -179.9(2)
C12 C11 N4 C10 -1.4(4)
C14 C11 N4 C10 179.6(2)
N1 C10 N4 C11 -178.4(2)
N2 C10 N4 C11 0.9(3)
N8 C26 N5 C25 178.0(2)
N6 C26 N5 C25 -0.2(2)
N7 C25 N5 C26 0.7(2)
S2 C25 N5 C26 -177.89(15)
C28 C29 N6 C26 -1.6(3)
C32 C29 N6 C26 178.36(19)
C28 C29 N6 N7 176.33(18)
C32 C29 N6 N7 -3.7(3)
N5 C26 N6 C29 177.89(18)
N8 C26 N6 C29 -0.4(3)
N5 C26 N6 N7 -0.3(2)
N8 C26 N6 N7 -178.66(17)
N5 C25 N7 N6 -0.8(2)
S2 C25 N7 N6 177.61(15)
C29 N6 N7 C25 -177.50(19)
C26 N6 N7 C25 0.7(2)
C28 C27 N8 C26 -1.4(3)
C30 C27 N8 C26 177.56(19)
N5 C26 N8 C27 -176.1(2)
N6 C26 N8 C27 1.9(3)
N3 C9 S1 C8 -3.9(2)
N1 C9 S1 C8 176.71(16)
C6 C8 S1 C9 76.95(18)
N7 C25 S2 C24 -8.8(2)
N5 C25 S2 C24 169.62(16)
C22 C24 S2 C25 102.64(17)

loop_
_cod_related_entry_id
_cod_related_entry_database
_cod_related_entry_code
1 ChemSpider 24737624
